data_7160334
loop_
_publ_author_name
'Yuan, Lili'
'Wang, Jie'
'Tang, Qiang'
'Wang, Yiping'
'Ma, Beibei'
'Shang, Yongjia'
'He, Xinwei'

_publ_section_title
;
 DBU-catalyzed annulation strategy for modular assembly of
 2,3-difunctionalized dihydrobenzofurans
;
_journal_name_full 'Organic &amp; Biomolecular Chemistry'
_journal_paper_doi 10.1039/D4OB01406E
_journal_year 2025
_chemical_formula_moiety 'C18 H17 N O4'
_chemical_formula_sum 'C18 H17 N O4'
_chemical_formula_weight 311.32
_space_group_crystal_system monoclinic
_space_group_IT_number 15
_space_group_name_Hall '-C 2yc'
_space_group_name_H-M_alt 'C 1 2/c 1'
_atom_sites_solution_hydrogens mixed
_atom_sites_solution_primary dual
_atom_sites_solution_secondary difmap
_audit_creation_date 2024-05-20
_audit_creation_method
;
Olex2 1.5
(compiled 2022.04.07 svn.rca3783a0 for OlexSys, GUI svn.r6498)
;
_audit_update_record
;
2024-08-19 deposited with the CCDC.	2025-01-10 downloaded from the CCDC.
;
_cell_angle_alpha 90
_cell_angle_beta 107.7360(10)
_cell_angle_gamma 90
_cell_formula_units_Z 8
_cell_length_a 26.440(2)
_cell_length_b 7.9493(7)
_cell_length_c 15.9676(13)
_cell_measurement_reflns_used 6529
_cell_measurement_temperature 293.15(10)
_cell_measurement_theta_max 27.575
_cell_measurement_theta_min 2.394
_cell_volume 3196.5(5)
_computing_cell_refinement 'SAINT v7.34A (Bruker, 200?)'
_computing_data_collection 'Bruker SMART APEX II diffractometer'
_computing_data_reduction 'SAINT v7.34A (Bruker, 200?)'
_computing_molecular_graphics 'Olex2 1.5 (Dolomanov et al., 2009)'
_computing_publication_material 'Olex2 1.5 (Dolomanov et al., 2009)'
_computing_structure_refinement 'SHELXL 2019/3 (Sheldrick, 2015)'
_computing_structure_solution 'SHELXT  (Sheldrick, 2015)'
_diffrn_ambient_temperature 293.15(10)
_diffrn_detector 'CCD area detector'
_diffrn_detector_area_resol_mean 7.9
_diffrn_detector_type 'CCD area detector'
_diffrn_measured_fraction_theta_full 0.999
_diffrn_measured_fraction_theta_max 0.993
_diffrn_measurement_device 'three-circle diffractometer'
_diffrn_measurement_method '\f and \w scans'
_diffrn_radiation_monochromator graphite
_diffrn_radiation_probe x-ray
_diffrn_radiation_type MoK\a
_diffrn_radiation_wavelength 0.71073
_diffrn_reflns_av_R_equivalents 0.0248
_diffrn_reflns_av_unetI/netI 0.0212
_diffrn_reflns_Laue_measured_fraction_full 0.999
_diffrn_reflns_Laue_measured_fraction_max 0.993
_diffrn_reflns_limit_h_max 33
_diffrn_reflns_limit_h_min -34
_diffrn_reflns_limit_k_max 10
_diffrn_reflns_limit_k_min -9
_diffrn_reflns_limit_l_max 20
_diffrn_reflns_limit_l_min -20
_diffrn_reflns_number 13429
_diffrn_reflns_point_group_measured_fraction_full 0.999
_diffrn_reflns_point_group_measured_fraction_max 0.993
_diffrn_reflns_theta_full 25.242
_diffrn_reflns_theta_max 27.642
_diffrn_reflns_theta_min 1.617
_diffrn_source 'sealed X-ray tube'
_diffrn_source_current 30.0
_diffrn_source_power 1.5
_diffrn_source_target Mo
_diffrn_source_voltage 50.0
_exptl_absorpt_coefficient_mu 0.092
_exptl_absorpt_correction_T_max 0.7456
_exptl_absorpt_correction_T_min 0.6539
_exptl_absorpt_correction_type multi-scan
_exptl_absorpt_process_details
;
SADABS-2016/2 (Bruker,2016/2) was used for absorption correction.
wR2(int) was 0.0911 before and 0.0370 after correction.
The Ratio of minimum to maximum transmission is 0.8770.
The \l/2 correction factor is Not present.
;
_exptl_crystal_colour 'clear light colourless'
_exptl_crystal_colour_lustre clear
_exptl_crystal_colour_modifier light
_exptl_crystal_colour_primary colourless
_exptl_crystal_density_diffrn 1.294
_exptl_crystal_description block
_exptl_crystal_F_000 1312
_exptl_crystal_size_max 0.14
_exptl_crystal_size_mid 0.13
_exptl_crystal_size_min 0.11
_refine_diff_density_max 0.195
_refine_diff_density_min -0.191
_refine_diff_density_rms 0.040
_refine_ls_extinction_method none
_refine_ls_goodness_of_fit_ref 1.052
_refine_ls_hydrogen_treatment constr
_refine_ls_matrix_type full
_refine_ls_number_parameters 209
_refine_ls_number_reflns 3708
_refine_ls_number_restraints 0
_refine_ls_restrained_S_all 1.052
_refine_ls_R_factor_all 0.0584
_refine_ls_R_factor_gt 0.0471
_refine_ls_shift/su_max 0.000
_refine_ls_shift/su_mean 0.000
_refine_ls_structure_factor_coef Fsqd
_refine_ls_weighting_details 'w=1/[\s^2^(Fo^2^)+(0.0752P)^2^+1.2970P] where P=(Fo^2^+2Fc^2^)/3'
_refine_ls_weighting_scheme calc
_refine_ls_wR_factor_gt 0.1350
_refine_ls_wR_factor_ref 0.1464
_reflns_Friedel_coverage 0.000
_reflns_number_gt 2959
_reflns_number_total 3708
_reflns_threshold_expression 'I > 2\s(I)'
_cod_data_source_file d4ob01406e2.cif
_cod_data_source_block 131202b_0m
_cod_database_code 7160334
_shelx_shelxl_version_number 2019/3
_shelx_space_group_comment
;
The symmetry employed for this shelxl refinement is uniquely defined
by the following loop, which should always be used as a source of
symmetry information in preference to the above space-group names.
They are only intended as comments.
;
_shelx_estimated_absorpt_t_max 0.990
_shelx_estimated_absorpt_t_min 0.987
_olex2_refinement_description
;
1. Fixed Uiso
 At 1.2 times of:
  All C(H) groups, All C(H,H) groups
 At 1.5 times of:
  All C(H,H,H) groups
2.a Riding coordinates:
 C18(H18A,H18B,H18C)
2.b Ternary CH refined with riding coordinates:
 C1(H1), C2(H2)
2.c Secondary CH2 refined with riding coordinates:
 C9(H9A,H9B)
2.d Aromatic/amide H refined with riding coordinates:
 C4(H4), C6(H6), C7(H7), C13(H13), C14(H14), C16(H16), C17(H17)
2.e Idealised Me refined as rotating group:
 C10(H10A,H10B,H10C)
;
_olex2_submission_special_instructions 'No special instructions were received'

loop_
_space_group_symop_operation_xyz
'x, y, z'
'-x, y, -z+1/2'
'x+1/2, y+1/2, z'
'-x+1/2, y+1/2, -z+1/2'
'-x, -y, -z'
'x, -y, z-1/2'
'-x+1/2, -y+1/2, -z'
'x+1/2, -y+1/2, z-1/2'

loop_
_atom_site_label
_atom_site_type_symbol
_atom_site_fract_x
_atom_site_fract_y
_atom_site_fract_z
_atom_site_U_iso_or_equiv
_atom_site_adp_type
_atom_site_occupancy
_atom_site_site_symmetry_order
_atom_site_calc_flag
_atom_site_refinement_flags_posn
_atom_site_refinement_flags_adp
_atom_site_refinement_flags_occupancy
_atom_site_disorder_assembly
_atom_site_disorder_group
C1 C 0.40982(5) 0.35838(18) 0.06506(9) 0.0442(3) Uani 1 1 d . . . . .
H1 H 0.433838 0.451675 0.063937 0.053 Uiso 1 1 calc R U . . .
C2 C 0.44003(6) 0.19013(18) 0.07814(9) 0.0446(3) Uani 1 1 d . . . . .
H2 H 0.430606 0.125349 0.023327 0.054 Uiso 1 1 calc R U . . .
C3 C 0.41923(5) 0.10588(18) 0.14547(9) 0.0426(3) Uani 1 1 d . . . . .
C4 C 0.42668(6) -0.05515(19) 0.17976(9) 0.0485(3) Uani 1 1 d . . . . .
H4 H 0.446384 -0.132921 0.159245 0.058 Uiso 1 1 calc R U . . .
C5 C 0.40441(6) -0.1002(2) 0.24542(10) 0.0532(4) Uani 1 1 d . . . . .
C6 C 0.37568(6) 0.0195(2) 0.27487(10) 0.0561(4) Uani 1 1 d . . . . .
H6 H 0.360883 -0.010416 0.318659 0.067 Uiso 1 1 calc R U . . .
C7 C 0.36808(6) 0.1817(2) 0.24178(10) 0.0530(4) Uani 1 1 d . . . . .
H7 H 0.348751 0.260426 0.262483 0.064 Uiso 1 1 calc R U . . .
C8 C 0.39048(5) 0.22131(18) 0.17677(9) 0.0442(3) Uani 1 1 d . . . . .
C9 C 0.50015(6) 0.2081(2) 0.11616(10) 0.0545(4) Uani 1 1 d . . . . .
H9A H 0.508383 0.276520 0.168902 0.065 Uiso 1 1 calc R U . . .
H9B H 0.515756 0.097844 0.132602 0.065 Uiso 1 1 calc R U . . .
C10 C 0.41254(10) -0.2761(2) 0.28306(14) 0.0780(6) Uani 1 1 d . . . . .
H10A H 0.432110 -0.270877 0.344459 0.117 Uiso 1 1 calc R U . . .
H10B H 0.432027 -0.341431 0.252737 0.117 Uiso 1 1 calc R U . . .
H10C H 0.378655 -0.327696 0.275884 0.117 Uiso 1 1 calc R U . . .
C11 C 0.36152(6) 0.36059(19) -0.01815(9) 0.0470(3) Uani 1 1 d . . . . .
C12 C 0.33128(5) 0.51876(19) -0.04309(9) 0.0462(3) Uani 1 1 d . . . . .
C13 C 0.28446(7) 0.5164(2) -0.11341(11) 0.0634(4) Uani 1 1 d . . . . .
H13 H 0.272474 0.415908 -0.142476 0.076 Uiso 1 1 calc R U . . .
C14 C 0.25593(7) 0.6618(3) -0.13999(12) 0.0695(5) Uani 1 1 d . . . . .
H14 H 0.224777 0.657683 -0.186915 0.083 Uiso 1 1 calc R U . . .
C15 C 0.27228(6) 0.8137(2) -0.09890(11) 0.0565(4) Uani 1 1 d . . . . .
C16 C 0.31871(7) 0.8151(2) -0.02893(12) 0.0600(4) Uani 1 1 d . . . . .
H16 H 0.330624 0.915890 -0.000054 0.072 Uiso 1 1 calc R U . . .
C17 C 0.34758(6) 0.6702(2) -0.00128(11) 0.0548(4) Uani 1 1 d . . . . .
H17 H 0.378462 0.674492 0.046170 0.066 Uiso 1 1 calc R U . . .
C18 C 0.24085(8) 0.9720(3) -0.12862(15) 0.0767(5) Uani 1 1 d . . . . .
H18A H 0.248703 1.051112 -0.080982 0.115 Uiso 1 1 d R U . . .
H18B H 0.203623 0.946072 -0.146722 0.115 Uiso 1 1 d R U . . .
H18C H 0.250163 1.019772 -0.177152 0.115 Uiso 1 1 d R U . . .
N1 N 0.52405(5) 0.28642(18) 0.05247(9) 0.0559(3) Uani 1 1 d . . . . .
O1 O 0.38852(4) 0.37745(13) 0.13857(6) 0.0518(3) Uani 1 1 d . . . . .
O2 O 0.34869(5) 0.23254(16) -0.06032(8) 0.0719(4) Uani 1 1 d . . . . .
O3 O 0.52002(7) 0.2139(2) -0.01560(10) 0.0873(5) Uani 1 1 d . . . . .
O4 O 0.54576(7) 0.42153(19) 0.07135(11) 0.0883(5) Uani 1 1 d . . . . .

loop_
_atom_site_aniso_label
_atom_site_aniso_U_11
_atom_site_aniso_U_22
_atom_site_aniso_U_33
_atom_site_aniso_U_23
_atom_site_aniso_U_13
_atom_site_aniso_U_12
C1 0.0428(7) 0.0452(7) 0.0445(7) 0.0028(6) 0.0131(6) -0.0005(6)
C2 0.0450(7) 0.0480(8) 0.0421(7) 0.0036(6) 0.0151(6) 0.0039(6)
C3 0.0412(7) 0.0459(7) 0.0405(7) -0.0007(5) 0.0119(5) -0.0022(5)
C4 0.0543(8) 0.0440(8) 0.0461(7) -0.0021(6) 0.0135(6) -0.0021(6)
C5 0.0594(9) 0.0502(8) 0.0464(8) 0.0012(6) 0.0106(6) -0.0140(7)
C6 0.0542(9) 0.0706(10) 0.0453(7) 0.0008(7) 0.0176(6) -0.0140(7)
C7 0.0490(8) 0.0657(10) 0.0470(8) -0.0026(7) 0.0185(6) 0.0028(7)
C8 0.0424(7) 0.0476(8) 0.0407(7) -0.0009(6) 0.0098(5) 0.0002(6)
C9 0.0454(8) 0.0667(10) 0.0534(8) 0.0160(7) 0.0181(6) 0.0063(7)
C10 0.1105(17) 0.0557(10) 0.0684(11) 0.0090(9) 0.0280(11) -0.0133(10)
C11 0.0473(8) 0.0483(8) 0.0449(7) 0.0013(6) 0.0132(6) -0.0009(6)
C12 0.0423(7) 0.0515(8) 0.0434(7) 0.0046(6) 0.0110(6) 0.0000(6)
C13 0.0560(9) 0.0639(10) 0.0581(9) -0.0063(8) -0.0006(7) 0.0023(8)
C14 0.0518(9) 0.0805(12) 0.0623(10) 0.0020(9) -0.0033(8) 0.0091(9)
C15 0.0461(8) 0.0640(10) 0.0612(9) 0.0150(8) 0.0192(7) 0.0086(7)
C16 0.0554(9) 0.0484(9) 0.0711(10) 0.0048(7) 0.0118(8) 0.0005(7)
C17 0.0478(8) 0.0520(9) 0.0561(9) 0.0049(7) 0.0031(6) -0.0007(6)
C18 0.0626(11) 0.0757(12) 0.0899(13) 0.0230(10) 0.0204(10) 0.0207(9)
N1 0.0479(7) 0.0633(9) 0.0612(8) 0.0094(6) 0.0236(6) 0.0069(6)
O1 0.0627(7) 0.0481(6) 0.0461(5) 0.0013(4) 0.0189(5) 0.0091(5)
O2 0.0738(8) 0.0573(7) 0.0684(8) -0.0129(6) -0.0023(6) 0.0049(6)
O3 0.1000(11) 0.1003(11) 0.0785(9) -0.0106(8) 0.0522(8) -0.0096(8)
O4 0.1002(11) 0.0753(9) 0.0973(11) 0.0045(8) 0.0420(9) -0.0224(8)

loop_
_atom_type_symbol
_atom_type_description
_atom_type_scat_dispersion_real
_atom_type_scat_dispersion_imag
_atom_type_scat_source
C C 0.0033 0.0016 'International Tables Vol C Tables 4.2.6.8 and 6.1.1.4'
H H 0.0000 0.0000 'International Tables Vol C Tables 4.2.6.8 and 6.1.1.4'
N N 0.0061 0.0033 'International Tables Vol C Tables 4.2.6.8 and 6.1.1.4'
O O 0.0106 0.0060 'International Tables Vol C Tables 4.2.6.8 and 6.1.1.4'

loop_
_geom_angle_atom_site_label_1
_geom_angle_atom_site_label_2
_geom_angle_atom_site_label_3
_geom_angle
_geom_angle_site_symmetry_1
_geom_angle_site_symmetry_3
_geom_angle_publ_flag
C2 C1 H1 110.4 . . ?
C11 C1 H1 110.4 . . ?
C11 C1 C2 112.79(12) . . ?
O1 C1 H1 110.4 . . ?
O1 C1 C2 107.05(10) . . ?
O1 C1 C11 105.78(11) . . ?
C1 C2 H2 110.8 . . ?
C3 C2 C1 101.31(11) . . ?
C3 C2 H2 110.8 . . ?
C3 C2 C9 108.68(11) . . ?
C9 C2 C1 114.04(12) . . ?
C9 C2 H2 110.8 . . ?
C4 C3 C2 130.96(13) . . ?
C8 C3 C2 108.93(12) . . ?
C8 C3 C4 120.03(13) . . ?
C3 C4 H4 120.2 . . ?
C3 C4 C5 119.53(14) . . ?
C5 C4 H4 120.2 . . ?
C4 C5 C10 119.62(16) . . ?
C6 C5 C4 118.61(14) . . ?
C6 C5 C10 121.77(15) . . ?
C5 C6 H6 118.6 . . ?
C7 C6 C5 122.72(14) . . ?
C7 C6 H6 118.6 . . ?
C6 C7 H7 121.5 . . ?
C8 C7 C6 117.01(14) . . ?
C8 C7 H7 121.5 . . ?
C3 C8 C7 122.11(14) . . ?
O1 C8 C3 112.94(12) . . ?
O1 C8 C7 124.91(13) . . ?
C2 C9 H9A 109.2 . . ?
C2 C9 H9B 109.2 . . ?
H9A C9 H9B 107.9 . . ?
N1 C9 C2 112.03(12) . . ?
N1 C9 H9A 109.2 . . ?
N1 C9 H9B 109.2 . . ?
C5 C10 H10A 109.5 . . ?
C5 C10 H10B 109.5 . . ?
C5 C10 H10C 109.5 . . ?
H10A C10 H10B 109.5 . . ?
H10A C10 H10C 109.5 . . ?
H10B C10 H10C 109.5 . . ?
C12 C11 C1 118.77(12) . . ?
O2 C11 C1 119.30(13) . . ?
O2 C11 C12 121.91(13) . . ?
C13 C12 C11 118.69(14) . . ?
C17 C12 C11 123.23(13) . . ?
C17 C12 C13 118.07(14) . . ?
C12 C13 H13 119.8 . . ?
C14 C13 C12 120.41(16) . . ?
C14 C13 H13 119.8 . . ?
C13 C14 H14 119.1 . . ?
C13 C14 C15 121.73(15) . . ?
C15 C14 H14 119.1 . . ?
C14 C15 C16 117.61(15) . . ?
C14 C15 C18 121.30(16) . . ?
C16 C15 C18 121.09(17) . . ?
C15 C16 H16 119.4 . . ?
C17 C16 C15 121.30(16) . . ?
C17 C16 H16 119.4 . . ?
C12 C17 H17 119.6 . . ?
C16 C17 C12 120.88(14) . . ?
C16 C17 H17 119.6 . . ?
C15 C18 H18A 109.5 . . ?
C15 C18 H18B 109.5 . . ?
C15 C18 H18C 109.5 . . ?
H18A C18 H18B 109.5 . . ?
H18A C18 H18C 109.5 . . ?
H18B C18 H18C 109.5 . . ?
O3 N1 C9 118.46(15) . . ?
O3 N1 O4 123.57(15) . . ?
O4 N1 C9 117.96(15) . . ?
C8 O1 C1 106.96(10) . . ?

loop_
_geom_bond_atom_site_label_1
_geom_bond_atom_site_label_2
_geom_bond_distance
_geom_bond_site_symmetry_2
_geom_bond_publ_flag
C1 H1 0.9800 . ?
C1 C2 1.5391(19) . ?
C1 C11 1.537(2) . ?
C1 O1 1.4563(16) . ?
C2 H2 0.9800 . ?
C2 C3 1.5057(18) . ?
C2 C9 1.526(2) . ?
C3 C4 1.383(2) . ?
C3 C8 1.3787(19) . ?
C4 H4 0.9300 . ?
C4 C5 1.397(2) . ?
C5 C6 1.386(2) . ?
C5 C10 1.511(2) . ?
C6 H6 0.9300 . ?
C6 C7 1.385(2) . ?
C7 H7 0.9300 . ?
C7 C8 1.379(2) . ?
C8 O1 1.3770(17) . ?
C9 H9A 0.9700 . ?
C9 H9B 0.9700 . ?
C9 N1 1.4875(19) . ?
C10 H10A 0.9600 . ?
C10 H10B 0.9600 . ?
C10 H10C 0.9600 . ?
C11 C12 1.478(2) . ?
C11 O2 1.2105(19) . ?
C12 C13 1.395(2) . ?
C12 C17 1.380(2) . ?
C13 H13 0.9300 . ?
C13 C14 1.375(3) . ?
C14 H14 0.9300 . ?
C14 C15 1.379(3) . ?
C15 C16 1.385(2) . ?
C15 C18 1.503(2) . ?
C16 H16 0.9300 . ?
C16 C17 1.378(2) . ?
C17 H17 0.9300 . ?
C18 H18A 0.9600 . ?
C18 H18B 0.9599 . ?
C18 H18C 0.9601 . ?
N1 O3 1.206(2) . ?
N1 O4 1.2120(19) . ?

loop_
_geom_torsion_atom_site_label_1
_geom_torsion_atom_site_label_2
_geom_torsion_atom_site_label_3
_geom_torsion_atom_site_label_4
_geom_torsion
_geom_torsion_site_symmetry_1
_geom_torsion_site_symmetry_2
_geom_torsion_site_symmetry_3
_geom_torsion_site_symmetry_4
_geom_torsion_publ_flag
C1 C2 C3 C4 173.20(14) . . . . ?
C1 C2 C3 C8 -10.02(14) . . . . ?
C1 C2 C9 N1 -69.35(17) . . . . ?
C1 C11 C12 C13 -173.66(14) . . . . ?
C1 C11 C12 C17 7.6(2) . . . . ?
C2 C1 C11 C12 -175.06(11) . . . . ?
C2 C1 C11 O2 6.41(19) . . . . ?
C2 C1 O1 C8 -16.48(14) . . . . ?
C2 C3 C4 C5 177.19(14) . . . . ?
C2 C3 C8 C7 -177.63(13) . . . . ?
C2 C3 C8 O1 0.30(16) . . . . ?
C2 C9 N1 O3 -62.4(2) . . . . ?
C2 C9 N1 O4 116.34(17) . . . . ?
C3 C2 C9 N1 178.47(13) . . . . ?
C3 C4 C5 C6 -0.5(2) . . . . ?
C3 C4 C5 C10 -179.94(15) . . . . ?
C3 C8 O1 C1 10.39(16) . . . . ?
C4 C3 C8 C7 -0.4(2) . . . . ?
C4 C3 C8 O1 177.49(12) . . . . ?
C4 C5 C6 C7 0.1(2) . . . . ?
C5 C6 C7 C8 0.2(2) . . . . ?
C6 C7 C8 C3 0.0(2) . . . . ?
C6 C7 C8 O1 -177.67(13) . . . . ?
C7 C8 O1 C1 -171.75(14) . . . . ?
C8 C3 C4 C5 0.7(2) . . . . ?
C9 C2 C3 C4 -66.4(2) . . . . ?
C9 C2 C3 C8 110.39(14) . . . . ?
C10 C5 C6 C7 179.49(16) . . . . ?
C11 C1 C2 C3 -100.08(13) . . . . ?
C11 C1 C2 C9 143.37(12) . . . . ?
C11 C1 O1 C8 104.03(12) . . . . ?
C11 C12 C13 C14 -178.36(16) . . . . ?
C11 C12 C17 C16 177.98(15) . . . . ?
C12 C13 C14 C15 0.1(3) . . . . ?
C13 C12 C17 C16 -0.7(2) . . . . ?
C13 C14 C15 C16 -0.3(3) . . . . ?
C13 C14 C15 C18 179.87(18) . . . . ?
C14 C15 C16 C17 0.0(3) . . . . ?
C15 C16 C17 C12 0.5(3) . . . . ?
C17 C12 C13 C14 0.4(3) . . . . ?
C18 C15 C16 C17 179.81(16) . . . . ?
O1 C1 C2 C3 15.85(13) . . . . ?
O1 C1 C2 C9 -100.69(13) . . . . ?
O1 C1 C11 C12 68.25(15) . . . . ?
O1 C1 C11 O2 -110.29(15) . . . . ?
O2 C11 C12 C13 4.8(2) . . . . ?
O2 C11 C12 C17 -173.86(16) . . . . ?
